data_4076513
loop_
_publ_author_name
'Ni, Qing-Ling'
'Jiang, Xuan-Feng'
'Huang, Ting-Hong'
'Wang, Xiu-Jian'
'Gui, Liu-Cheng'
'Yang, Kun-Guo'

_publ_section_title
;
 Gold(I) Chloride Complexes of Polyphosphine Ligands with Electron-Rich
 Arene Spacer: Gold--Arene Interactions
;
_journal_issue 6
_journal_name_full Organometallics
_journal_page_first 2343
_journal_paper_doi 10.1021/om201276w
_journal_volume 31
_journal_year 2012
_chemical_formula_sum 'C36 H32 Au2 Cl2 N2 P2'
_chemical_formula_weight 1019.41
_chemical_name_systematic
; 
 ? 
;
_space_group_IT_number 14
_symmetry_cell_setting monoclinic
_symmetry_space_group_name_Hall '-P 2yn'
_symmetry_space_group_name_H-M 'P 1 21/n 1'
_atom_sites_solution_hydrogens geom
_atom_sites_solution_primary direct
_atom_sites_solution_secondary difmap
_audit_creation_method SHELXL-97
_cell_angle_alpha 90.00
_cell_angle_beta 105.922(4)
_cell_angle_gamma 90.00
_cell_formula_units_Z 2
_cell_length_a 9.6892(4)
_cell_length_b 14.2541(5)
_cell_length_c 12.3140(5)
_cell_measurement_temperature 293(2)
_cell_volume 1635.45(12)
_computing_structure_refinement 'SHELXL-97 (Sheldrick, 1997)'
_computing_structure_solution 'SHELXS-97 (Sheldrick, 1990)'
_diffrn_ambient_temperature 293(2)
_diffrn_measured_fraction_theta_full 0.985
_diffrn_measured_fraction_theta_max 0.985
_diffrn_radiation_monochromator graphite
_diffrn_radiation_source 'fine-focus sealed tube'
_diffrn_radiation_type MoK\a
_diffrn_radiation_wavelength 0.71073
_diffrn_reflns_av_R_equivalents 0.0383
_diffrn_reflns_av_sigmaI/netI 0.0485
_diffrn_reflns_limit_h_max 11
_diffrn_reflns_limit_h_min -11
_diffrn_reflns_limit_k_max 16
_diffrn_reflns_limit_k_min -16
_diffrn_reflns_limit_l_max 11
_diffrn_reflns_limit_l_min -14
_diffrn_reflns_number 7397
_diffrn_reflns_theta_full 25.00
_diffrn_reflns_theta_max 25.00
_diffrn_reflns_theta_min 2.78
_exptl_absorpt_coefficient_mu 9.251
_exptl_absorpt_correction_type multi-scan
_exptl_crystal_colour pink
_exptl_crystal_density_diffrn 2.070
_exptl_crystal_density_method 'not measured'
_exptl_crystal_description block
_exptl_crystal_F_000 968
_exptl_crystal_size_max 0.2
_exptl_crystal_size_mid 0.15
_exptl_crystal_size_min 0.12
_refine_diff_density_max 2.015
_refine_diff_density_min -1.425
_refine_diff_density_rms 0.165
_refine_ls_extinction_method none
_refine_ls_goodness_of_fit_ref 0.932
_refine_ls_hydrogen_treatment constr
_refine_ls_matrix_type full
_refine_ls_number_parameters 199
_refine_ls_number_reflns 2836
_refine_ls_number_restraints 0
_refine_ls_restrained_S_all 0.932
_refine_ls_R_factor_all 0.0467
_refine_ls_R_factor_gt 0.0315
_refine_ls_shift/su_max 0.001
_refine_ls_shift/su_mean 0.000
_refine_ls_structure_factor_coef Fsqd
_refine_ls_weighting_details 'calc w=1/[\s^2^(Fo^2^)+(0.0495P)^2^+0.0000P] where P=(Fo^2^+2Fc^2^)/3'
_refine_ls_weighting_scheme calc
_refine_ls_wR_factor_gt 0.0744
_refine_ls_wR_factor_ref 0.0785
_reflns_number_gt 2064
_reflns_number_total 2836
_reflns_threshold_expression >2sigma(I)
_cod_data_source_file om201276w_si_003.cif
_cod_data_source_block 1
_cod_depositor_comments
;
The following automatic conversions were performed:

'_symmetry_cell_setting' value 'MONOCLINIC' changed to 'monoclinic'
according to /home/saulius/struct/CIF-dictionaries/cif_core.dic
dictionary named 'cif_core.dic' version 2.4.1 from 2010-06-29.

Automatic conversion script
Id: cif_fix_values 1715 2011-07-08 13:25:40Z adriana 
;
_cod_original_cell_volume 1635.45(11)
_cod_original_sg_symbol_H-M 'P 21/n'
_cod_database_code 4076513

loop_
_symmetry_equiv_pos_as_xyz
'x, y, z'
'-x+1/2, y+1/2, -z+1/2'
'-x, -y, -z'
'x-1/2, -y-1/2, z-1/2'

loop_
_atom_site_label
_atom_site_type_symbol
_atom_site_fract_x
_atom_site_fract_y
_atom_site_fract_z
_atom_site_U_iso_or_equiv
_atom_site_adp_type
_atom_site_occupancy
_atom_site_symmetry_multiplicity
_atom_site_calc_flag
_atom_site_refinement_flags
Au1 Au 0.55949(3) 0.182569(18) 0.70312(2) 0.02759(11) Uani 1 1 d .
Cl1 Cl 0.3849(2) 0.17219(13) 0.79547(17) 0.0405(5) Uani 1 1 d .
P1 P 0.73007(19) 0.18501(12) 0.61419(14) 0.0230(4) Uani 1 1 d .
N1 N 0.6555(6) 0.3238(4) 0.4522(4) 0.0283(13) Uani 1 1 d .
H1A H 0.7203 0.3546 0.4315 0.034 Uiso 1 1 calc R
C1 C 0.5595(7) 0.4736(4) 0.4935(5) 0.0235(15) Uani 1 1 d .
C2 C 0.5411(7) 0.3747(4) 0.4730(5) 0.0227(15) Uani 1 1 d .
C3 C 0.4125(8) 0.3311(4) 0.4686(5) 0.0258(15) Uani 1 1 d .
H3A H 0.4029 0.2666 0.4578 0.031 Uiso 1 1 calc R
C4 C 0.2951(8) 0.3855(5) 0.4807(5) 0.0297(16) Uani 1 1 d .
H4A H 0.2078 0.3564 0.4758 0.036 Uiso 1 1 calc R
C5 C 0.3082(7) 0.4796(5) 0.4992(5) 0.0272(16) Uani 1 1 d .
H5A H 0.2299 0.5139 0.5072 0.033 Uiso 1 1 calc R
C6 C 0.6711(8) 0.2238(5) 0.4632(6) 0.0303(16) Uani 1 1 d .
H6A H 0.7410 0.2030 0.4250 0.036 Uiso 1 1 calc R
H6B H 0.5801 0.1943 0.4263 0.036 Uiso 1 1 calc R
C7 C 0.8086(7) 0.0705(4) 0.6074(6) 0.0266(16) Uani 1 1 d .
C8 C 0.9232(8) 0.0387(5) 0.6927(6) 0.0385(18) Uani 1 1 d .
H8A H 0.9644 0.0773 0.7539 0.046 Uiso 1 1 calc R
C9 C 0.9768(9) -0.0502(5) 0.6875(6) 0.0404(19) Uani 1 1 d .
H9A H 1.0526 -0.0717 0.7462 0.048 Uiso 1 1 calc R
C10 C 0.9200(9) -0.1071(5) 0.5974(6) 0.0366(19) Uani 1 1 d .
H10A H 0.9580 -0.1667 0.5943 0.044 Uiso 1 1 calc R
C11 C 0.8066(9) -0.0766(5) 0.5113(6) 0.0384(19) Uani 1 1 d .
H11A H 0.7677 -0.1154 0.4498 0.046 Uiso 1 1 calc R
C12 C 0.7503(8) 0.0117(5) 0.5157(6) 0.0384(19) Uani 1 1 d .
H12A H 0.6731 0.0321 0.4574 0.046 Uiso 1 1 calc R
C13 C 0.8734(8) 0.2683(5) 0.6701(6) 0.0293(16) Uani 1 1 d .
C14 C 1.0062(8) 0.2605(5) 0.6528(6) 0.0358(18) Uani 1 1 d .
H14A H 1.0318 0.2050 0.6236 0.043 Uiso 1 1 calc R
C15 C 1.1030(9) 0.3337(5) 0.6780(6) 0.0377(19) Uani 1 1 d .
H15A H 1.1939 0.3273 0.6674 0.045 Uiso 1 1 calc R
C16 C 1.0632(9) 0.4169(5) 0.7193(6) 0.041(2) Uani 1 1 d .
H16A H 1.1263 0.4675 0.7334 0.049 Uiso 1 1 calc R
C17 C 0.9324(9) 0.4250(5) 0.7392(6) 0.0376(19) Uani 1 1 d .
H17A H 0.9074 0.4808 0.7681 0.045 Uiso 1 1 calc R
C18 C 0.8358(9) 0.3508(5) 0.7168(6) 0.0355(18) Uani 1 1 d .
H18A H 0.7476 0.3559 0.7326 0.043 Uiso 1 1 calc R

loop_
_atom_site_aniso_label
_atom_site_aniso_U_11
_atom_site_aniso_U_22
_atom_site_aniso_U_33
_atom_site_aniso_U_23
_atom_site_aniso_U_13
_atom_site_aniso_U_12
Au1 0.02987(17) 0.02547(16) 0.02967(17) -0.00238(13) 0.01198(12) 0.00141(13)
Cl1 0.0379(10) 0.0380(11) 0.0533(12) -0.0102(9) 0.0255(9) -0.0038(9)
P1 0.0308(10) 0.0192(9) 0.0204(8) -0.0008(7) 0.0094(8) 0.0038(8)
N1 0.036(3) 0.030(3) 0.025(3) 0.005(3) 0.019(3) 0.006(3)
C1 0.029(4) 0.030(4) 0.011(3) 0.004(3) 0.004(3) 0.002(3)
C2 0.028(4) 0.027(4) 0.013(3) 0.003(3) 0.005(3) 0.009(3)
C3 0.036(4) 0.020(4) 0.022(3) 0.001(3) 0.009(3) 0.002(3)
C4 0.026(4) 0.035(4) 0.025(4) 0.001(3) 0.001(3) -0.003(3)
C5 0.027(4) 0.033(4) 0.022(4) 0.005(3) 0.005(3) 0.003(3)
C6 0.037(4) 0.025(4) 0.030(4) 0.001(3) 0.013(3) 0.006(3)
C7 0.034(4) 0.016(4) 0.034(4) -0.003(3) 0.017(3) 0.003(3)
C8 0.047(5) 0.034(4) 0.032(4) -0.008(4) 0.006(4) 0.002(4)
C9 0.043(5) 0.043(5) 0.030(4) 0.003(4) 0.001(4) 0.012(4)
C10 0.058(5) 0.025(4) 0.034(4) 0.005(3) 0.025(4) 0.013(4)
C11 0.058(5) 0.024(4) 0.033(4) -0.012(3) 0.012(4) -0.004(4)
C12 0.039(5) 0.030(4) 0.040(5) 0.000(3) 0.001(4) 0.006(4)
C13 0.038(4) 0.023(4) 0.025(4) 0.005(3) 0.005(3) 0.003(3)
C14 0.043(5) 0.035(5) 0.034(4) -0.006(3) 0.020(4) -0.002(4)
C15 0.035(4) 0.046(5) 0.033(4) 0.005(3) 0.012(4) -0.002(4)
C16 0.047(5) 0.033(4) 0.041(5) 0.001(4) 0.009(4) -0.012(4)
C17 0.061(5) 0.025(4) 0.024(4) 0.000(3) 0.005(4) 0.001(4)
C18 0.047(5) 0.033(4) 0.026(4) 0.000(3) 0.009(4) 0.007(4)

loop_
_atom_type_symbol
_atom_type_description
_atom_type_scat_dispersion_real
_atom_type_scat_dispersion_imag
_atom_type_scat_source
C C 0.0033 0.0016 'International Tables Vol C Tables 4.2.6.8 and 6.1.1.4'
H H 0.0000 0.0000 'International Tables Vol C Tables 4.2.6.8 and 6.1.1.4'
N N 0.0061 0.0033 'International Tables Vol C Tables 4.2.6.8 and 6.1.1.4'
P P 0.1023 0.0942 'International Tables Vol C Tables 4.2.6.8 and 6.1.1.4'
Cl Cl 0.1484 0.1585 'International Tables Vol C Tables 4.2.6.8 and 6.1.1.4'
Au Au -2.0133 8.8022 'International Tables Vol C Tables 4.2.6.8 and 6.1.1.4'

loop_
_geom_angle_atom_site_label_1
_geom_angle_atom_site_label_2
_geom_angle_atom_site_label_3
_geom_angle
_geom_angle_site_symmetry_1
_geom_angle_site_symmetry_3
P1 Au1 Cl1 177.18(6) . .
C7 P1 C13 108.7(3) . .
C7 P1 C6 103.8(3) . .
C13 P1 C6 100.2(3) . .
C7 P1 Au1 112.8(2) . .
C13 P1 Au1 114.8(2) . .
C6 P1 Au1 115.4(2) . .
C2 N1 C6 124.3(6) . .
C2 N1 H1A 117.9 . .
C6 N1 H1A 117.9 . .
C1 C1 C5 119.3(7) 3_666 3_666
C1 C1 C2 118.3(7) 3_666 .
C5 C1 C2 122.5(6) 3_666 .
C3 C2 N1 120.6(6) . .
C3 C2 C1 121.1(6) . .
N1 C2 C1 118.2(6) . .
C2 C3 C4 119.5(6) . .
C2 C3 H3A 120.3 . .
C4 C3 H3A 120.3 . .
C5 C4 C3 121.1(6) . .
C5 C4 H4A 119.5 . .
C3 C4 H4A 119.5 . .
C4 C5 C1 120.8(6) . 3_666
C4 C5 H5A 119.6 . .
C1 C5 H5A 119.6 3_666 .
N1 C6 P1 112.5(4) . .
N1 C6 H6A 109.1 . .
P1 C6 H6A 109.1 . .
N1 C6 H6B 109.1 . .
P1 C6 H6B 109.1 . .
H6A C6 H6B 107.8 . .
C8 C7 C12 118.8(6) . .
C8 C7 P1 121.5(5) . .
C12 C7 P1 119.8(5) . .
C9 C8 C7 120.2(7) . .
C9 C8 H8A 119.9 . .
C7 C8 H8A 119.9 . .
C10 C9 C8 120.8(7) . .
C10 C9 H9A 119.6 . .
C8 C9 H9A 119.6 . .
C9 C10 C11 120.0(7) . .
C9 C10 H10A 120.0 . .
C11 C10 H10A 120.0 . .
C10 C11 C12 120.0(7) . .
C10 C11 H11A 120.0 . .
C12 C11 H11A 120.0 . .
C11 C12 C7 120.3(7) . .
C11 C12 H12A 119.9 . .
C7 C12 H12A 119.9 . .
C14 C13 C18 119.7(7) . .
C14 C13 P1 122.9(6) . .
C18 C13 P1 116.6(6) . .
C13 C14 C15 121.0(7) . .
C13 C14 H14A 119.5 . .
C15 C14 H14A 119.5 . .
C14 C15 C16 119.3(7) . .
C14 C15 H15A 120.4 . .
C16 C15 H15A 120.4 . .
C17 C16 C15 120.3(7) . .
C17 C16 H16A 119.8 . .
C15 C16 H16A 119.8 . .
C16 C17 C18 120.7(7) . .
C16 C17 H17A 119.6 . .
C18 C17 H17A 119.6 . .
C17 C18 C13 118.9(7) . .
C17 C18 H18A 120.5 . .
C13 C18 H18A 120.5 . .

loop_
_geom_bond_atom_site_label_1
_geom_bond_atom_site_label_2
_geom_bond_distance
_geom_bond_site_symmetry_2
Au1 P1 2.2192(17) .
Au1 Cl1 2.2876(18) .
P1 C7 1.812(6) .
P1 C13 1.813(7) .
P1 C6 1.873(7) .
N1 C2 1.405(8) .
N1 C6 1.436(8) .
N1 H1A 0.8600 .
C1 C1 1.423(12) 3_666
C1 C5 1.425(9) 3_666
C1 C2 1.435(9) .
C2 C3 1.379(9) .
C3 C4 1.418(9) .
C3 H3A 0.9300 .
C4 C5 1.361(9) .
C4 H4A 0.9300 .
C5 C1 1.425(9) 3_666
C5 H5A 0.9300 .
C6 H6A 0.9700 .
C6 H6B 0.9700 .
C7 C8 1.379(9) .
C7 C12 1.395(10) .
C8 C9 1.378(10) .
C8 H8A 0.9300 .
C9 C10 1.363(10) .
C9 H9A 0.9300 .
C10 C11 1.372(10) .
C10 H10A 0.9300 .
C11 C12 1.378(10) .
C11 H11A 0.9300 .
C12 H12A 0.9300 .
C13 C14 1.365(10) .
C13 C18 1.401(10) .
C14 C15 1.381(10) .
C14 H14A 0.9300 .
C15 C16 1.386(11) .
C15 H15A 0.9300 .
C16 C17 1.360(11) .
C16 H16A 0.9300 .
C17 C18 1.388(10) .
C17 H17A 0.9300 .
C18 H18A 0.9300 .

loop_
_geom_torsion_atom_site_label_1
_geom_torsion_atom_site_label_2
_geom_torsion_atom_site_label_3
_geom_torsion_atom_site_label_4
_geom_torsion
_geom_torsion_site_symmetry_1
_geom_torsion_site_symmetry_4
Cl1 Au1 P1 C7 -4.4(14) . .
Cl1 Au1 P1 C13 -129.6(13) . .
Cl1 Au1 P1 C6 114.6(13) . .
C6 N1 C2 C3 -22.1(9) . .
C6 N1 C2 C1 160.8(6) . .
C1 C1 C2 C3 -1.5(10) 3_666 .
C5 C1 C2 C3 178.7(6) 3_666 .
C1 C1 C2 N1 175.5(7) 3_666 .
C5 C1 C2 N1 -4.2(9) 3_666 .
N1 C2 C3 C4 -174.8(6) . .
C1 C2 C3 C4 2.2(9) . .
C2 C3 C4 C5 -1.6(10) . .
C3 C4 C5 C1 0.3(10) . 3_666
C2 N1 C6 P1 -74.6(7) . .
C7 P1 C6 N1 -158.2(5) . .
C13 P1 C6 N1 -46.0(6) . .
Au1 P1 C6 N1 77.9(5) . .
C13 P1 C7 C8 40.6(7) . .
C6 P1 C7 C8 146.6(6) . .
Au1 P1 C7 C8 -87.8(6) . .
C13 P1 C7 C12 -141.1(6) . .
C6 P1 C7 C12 -35.1(7) . .
Au1 P1 C7 C12 90.5(6) . .
C12 C7 C8 C9 -1.1(11) . .
P1 C7 C8 C9 177.3(6) . .
C7 C8 C9 C10 1.5(12) . .
C8 C9 C10 C11 -1.0(12) . .
C9 C10 C11 C12 0.1(11) . .
C10 C11 C12 C7 0.3(12) . .
C8 C7 C12 C11 0.2(11) . .
P1 C7 C12 C11 -178.2(6) . .
C7 P1 C13 C14 31.2(7) . .
C6 P1 C13 C14 -77.2(7) . .
Au1 P1 C13 C14 158.5(5) . .
C7 P1 C13 C18 -159.1(5) . .
C6 P1 C13 C18 92.5(6) . .
Au1 P1 C13 C18 -31.8(6) . .
C18 C13 C14 C15 -1.7(11) . .
P1 C13 C14 C15 167.7(6) . .
C13 C14 C15 C16 -1.3(11) . .
C14 C15 C16 C17 2.7(11) . .
C15 C16 C17 C18 -1.1(11) . .
C16 C17 C18 C13 -1.9(10) . .
C14 C13 C18 C17 3.3(10) . .
P1 C13 C18 C17 -166.7(5) . .
